data_4500886
loop_
_publ_author_name
'Coles, Martyn P.'
'Stokes, Francesca A.'
'Kingsbury, Benjamin F. K.'
'Day, Benjamin M.'
'Hitchcock, Peter B.'

_publ_section_title
;
 Planar Chirality and Helical Polymers: Ferrocenyl-Substituted
 Amidinium--Carboxylate Salts
;
_journal_issue 7
_journal_name_full 'Crystal Growth &amp; Design'
_journal_page_first 3206
_journal_paper_doi 10.1021/cg200451c
_journal_volume 11
_journal_year 2011
_chemical_absolute_configuration ad
_chemical_compound_source 'synthesis as described'
_chemical_formula_moiety 'C23 H33 Fe N2, C2 H3 O2'
_chemical_formula_sum 'C25 H36 Fe N2 O2'
_chemical_formula_weight 452.41
_chemical_name_systematic
;
 ?
;
_space_group_IT_number 43
_symmetry_cell_setting orthorhombic
_symmetry_Int_Tables_number 43
_symmetry_space_group_name_Hall 'F 2 -2d'
_symmetry_space_group_name_H-M 'F d d 2'
_atom_sites_solution_hydrogens geom
_atom_sites_solution_primary direct
_atom_sites_solution_secondary difmap
_audit_conform_dict_location ftp://ftp.iucr.org/pub/cif_core.dic
_audit_conform_dict_name cif_core.dic
_audit_conform_dict_version 2.2
_audit_creation_date 2008-08-20T13:52:00-00:00
_audit_creation_method 'WinGX routine CIF_UPDATE'
_cell_angle_alpha 90
_cell_angle_beta 90
_cell_angle_gamma 90
_cell_formula_units_Z 16
_cell_length_a 18.9358(4)
_cell_length_b 81.0567(19)
_cell_length_c 5.8548(1)
_cell_measurement_reflns_used 17432
_cell_measurement_temperature 173(2)
_cell_measurement_theta_max 26.022
_cell_measurement_theta_min 3.395
_cell_measurement_wavelength 0.71073
_cell_volume 8986.4(3)
_computing_cell_refinement 'HKL Scalepack (Otwinowski & Minor 1997)'
_computing_data_collection 'Collect (Nonius BV, 1997-2000)'
_computing_data_reduction 'HKL Denzo and Scalepack (Otwinowski & Minor 1997)'
_computing_molecular_graphics 'Ortep-3 for Windows (Farrugia, 1997)'
_computing_publication_material 'WinGX publication routines (Farrugia, 1999)'
_computing_structure_refinement 'SHELXL-97 (Sheldrick, 1997)'
_computing_structure_solution 'SHELXS-97 (Sheldrick, 1997)'
_diffrn_ambient_temperature 173(2)
_diffrn_detector 'CCD plate'
_diffrn_measured_fraction_theta_full 0.983
_diffrn_measured_fraction_theta_max 0.983
_diffrn_measurement_device '95mm CCD camera on \k-goniostat'
_diffrn_measurement_device_type KappaCCD
_diffrn_measurement_method 'CCD rotation images, thick slices'
_diffrn_orient_matrix_type 'by Nonius Collect from scalepack cell'
_diffrn_orient_matrix_UB_11 0.154054
_diffrn_orient_matrix_UB_12 0.9664E-2
_diffrn_orient_matrix_UB_13 0.48255E-2
_diffrn_orient_matrix_UB_21 0.711602E-1
_diffrn_orient_matrix_UB_22 -0.320534E-1
_diffrn_orient_matrix_UB_23 -0.83494E-2
_diffrn_orient_matrix_UB_31 0.193952E-1
_diffrn_orient_matrix_UB_32 0.408422E-1
_diffrn_orient_matrix_UB_33 -0.76945E-2
_diffrn_radiation_monochromator graphite
_diffrn_radiation_probe x-ray
_diffrn_radiation_type MoK\a
_diffrn_radiation_wavelength 0.71073
_diffrn_reflns_av_R_equivalents 0.0444
_diffrn_reflns_av_unetI/netI 0.0465
_diffrn_reflns_limit_h_max 22
_diffrn_reflns_limit_h_min -22
_diffrn_reflns_limit_k_max 61
_diffrn_reflns_limit_k_min -100
_diffrn_reflns_limit_l_max 7
_diffrn_reflns_limit_l_min -7
_diffrn_reflns_number 9863
_diffrn_reflns_theta_full 26.02
_diffrn_reflns_theta_max 26.02
_diffrn_reflns_theta_min 3.71
_diffrn_source 'Enraf Nonius FR590'
_exptl_absorpt_coefficient_mu 0.695
_exptl_absorpt_correction_T_max 0.8417
_exptl_absorpt_correction_T_min 0.7902
_exptl_absorpt_correction_type multi-scan
_exptl_absorpt_process_details
;
        [c.f. r.h. blessing, acta cryst. (1995), a51, 33-38]
;
_exptl_crystal_colour orange
_exptl_crystal_density_diffrn 1.338
_exptl_crystal_density_method 'not measured'
_exptl_crystal_description needle
_exptl_crystal_F_000 3872
_exptl_crystal_size_max 0.35
_exptl_crystal_size_mid 0.3
_exptl_crystal_size_min 0.2
_refine_diff_density_max 0.409
_refine_diff_density_min -0.498
_refine_diff_density_rms 0.142
_refine_ls_abs_structure_details 'Flack H D (1983), Acta Cryst. A39, 876-881'
_refine_ls_abs_structure_Flack -0.017(15)
_refine_ls_extinction_method none
_refine_ls_goodness_of_fit_ref 1.129
_refine_ls_hydrogen_treatment mixed
_refine_ls_matrix_type full
_refine_ls_number_parameters 280
_refine_ls_number_reflns 4201
_refine_ls_number_restraints 1
_refine_ls_restrained_S_all 1.129
_refine_ls_R_factor_all 0.0376
_refine_ls_R_factor_gt 0.0319
_refine_ls_shift/su_max 0.003
_refine_ls_shift/su_mean 0
_refine_ls_structure_factor_coef Fsqd
_refine_ls_weighting_details 'calc w=1/[\s^2^(Fo^2^)+(0.0527P)^2^+4.4849P] where P=(Fo^2^+2Fc^2^)/3'
_refine_ls_weighting_scheme calc
_refine_ls_wR_factor_gt 0.0824
_refine_ls_wR_factor_ref 0.0925
_reflns_number_gt 3965
_reflns_number_total 4201
_reflns_threshold_expression >2sigma(I)
_cod_data_source_file cg200451c_si_002.cif
_cod_data_source_block (1)-aug708
_cod_database_code 4500886

loop_
_symmetry_equiv_pos_as_xyz
'x, y, z'
'-x, -y, z'
'-x+1/4, y+1/4, z+1/4'
'x+3/4, -y+3/4, z+1/4'
'x, y+1/2, z+1/2'
'-x, -y+1/2, z+1/2'
'-x+1/4, y+3/4, z+3/4'
'x+3/4, -y+5/4, z+3/4'
'x+1/2, y, z+1/2'
'-x+1/2, -y, z+1/2'
'-x+3/4, y+1/4, z+3/4'
'x+5/4, -y+3/4, z+3/4'
'x+1/2, y+1/2, z'
'-x+1/2, -y+1/2, z'
'-x+3/4, y+3/4, z+1/4'
'x+5/4, -y+5/4, z+1/4'

loop_
_atom_site_label
_atom_site_type_symbol
_atom_site_fract_x
_atom_site_fract_y
_atom_site_fract_z
_atom_site_U_iso_or_equiv
_atom_site_adp_type
_atom_site_occupancy
_atom_site_symmetry_multiplicity
_atom_site_calc_flag
_atom_site_refinement_flags
Fe Fe 0.571564(17) 0.549106(4) 0.60947(6) 0.02060(11) Uani 1 1 d .
O1 O 0.28351(11) 0.56579(2) 0.0340(4) 0.0413(6) Uani 1 1 d .
O2 O 0.35256(10) 0.58514(2) -0.1135(4) 0.0402(5) Uani 1 1 d .
N1 N 0.39348(11) 0.55833(2) 0.3232(4) 0.0214(5) Uani 1 1 d .
H1X H 0.3602(16) 0.5610(4) 0.227(6) 0.033(9) Uiso 1 1 d .
N2 N 0.43758(12) 0.58375(2) 0.2599(4) 0.0241(5) Uani 1 1 d .
H2X H 0.4057(17) 0.5832(4) 0.149(7) 0.036(9) Uiso 1 1 d .
C1 C 0.49684(13) 0.56731(3) 0.5457(4) 0.0191(5) Uani 1 1 d .
C2 C 0.56797(13) 0.57366(3) 0.5292(5) 0.0245(6) Uani 1 1 d .
H2 H 0.5885 0.5786 0.3978 0.029 Uiso 1 1 calc R
C3 C 0.60180(16) 0.57127(3) 0.7421(5) 0.0299(6) Uani 1 1 d .
H3 H 0.6488 0.5744 0.7788 0.036 Uiso 1 1 calc R
C4 C 0.55315(15) 0.56343(3) 0.8912(5) 0.0295(6) Uani 1 1 d .
H4 H 0.5622 0.5604 1.0451 0.035 Uiso 1 1 calc R
C5 C 0.48881(14) 0.56092(3) 0.7725(5) 0.0245(5) Uani 1 1 d .
H5 H 0.4475 0.5559 0.8328 0.029 Uiso 1 1 calc R
C6 C 0.63559(13) 0.53797(3) 0.3709(6) 0.0285(6) Uani 1 1 d .
H6 H 0.6561 0.5431 0.2407 0.034 Uiso 1 1 calc R
C7 C 0.66637(13) 0.53709(3) 0.5901(6) 0.0298(6) Uani 1 1 d .
H7 H 0.7107 0.5416 0.6335 0.036 Uiso 1 1 calc R
C8 C 0.61904(15) 0.52827(3) 0.7347(5) 0.0318(6) Uani 1 1 d .
H8 H 0.6264 0.5258 0.8914 0.038 Uiso 1 1 calc R
C9 C 0.55886(14) 0.52389(3) 0.6033(7) 0.0292(6) Uani 1 1 d .
H9 H 0.5189 0.5179 0.6566 0.035 Uiso 1 1 calc R
C10 C 0.56901(13) 0.52998(3) 0.3776(6) 0.0282(6) Uani 1 1 d .
H10 H 0.5369 0.5289 0.2538 0.034 Uiso 1 1 calc R
C11 C 0.44126(12) 0.56968(3) 0.3730(5) 0.0197(5) Uani 1 1 d .
C12 C 0.46389(13) 0.60008(3) 0.3314(5) 0.0240(5) Uani 1 1 d .
H12 H 0.5039 0.5986 0.441 0.029 Uiso 1 1 calc R
C13 C 0.40524(17) 0.60964(3) 0.4482(6) 0.0365(7) Uani 1 1 d .
H13A H 0.3903 0.6037 0.588 0.044 Uiso 1 1 calc R
H13B H 0.364 0.6104 0.3448 0.044 Uiso 1 1 calc R
C14 C 0.4307(2) 0.62702(4) 0.5113(7) 0.0480(9) Uani 1 1 d .
H14A H 0.3911 0.6333 0.5802 0.058 Uiso 1 1 calc R
H14B H 0.4687 0.6262 0.6268 0.058 Uiso 1 1 calc R
C15 C 0.45805(17) 0.63632(3) 0.3051(6) 0.0379(8) Uani 1 1 d .
H15A H 0.4772 0.6471 0.3546 0.045 Uiso 1 1 calc R
H15B H 0.4186 0.6384 0.1982 0.045 Uiso 1 1 calc R
C16 C 0.51546(16) 0.62666(3) 0.1827(6) 0.0362(7) Uani 1 1 d .
H16A H 0.5577 0.6259 0.282 0.043 Uiso 1 1 calc R
H16B H 0.5291 0.6326 0.0415 0.043 Uiso 1 1 calc R
C17 C 0.49062(15) 0.60916(3) 0.1208(6) 0.0349(6) Uani 1 1 d .
H17A H 0.4524 0.6098 0.006 0.042 Uiso 1 1 calc R
H17B H 0.5303 0.6029 0.0526 0.042 Uiso 1 1 calc R
C18 C 0.39049(12) 0.54098(3) 0.3925(5) 0.0205(5) Uani 1 1 d .
H18 H 0.4349 0.5382 0.4763 0.025 Uiso 1 1 calc R
C19 C 0.32776(13) 0.53806(3) 0.5506(5) 0.0254(6) Uani 1 1 d .
H19A H 0.2838 0.5417 0.4739 0.03 Uiso 1 1 calc R
H19B H 0.3336 0.5447 0.6912 0.03 Uiso 1 1 calc R
C20 C 0.32163(14) 0.51982(3) 0.6135(6) 0.0312(6) Uani 1 1 d .
H20A H 0.3636 0.5165 0.7032 0.037 Uiso 1 1 calc R
H20B H 0.2794 0.5182 0.7104 0.037 Uiso 1 1 calc R
C21 C 0.31594(16) 0.50898(3) 0.4024(6) 0.0337(7) Uani 1 1 d .
H21A H 0.3145 0.4972 0.4489 0.04 Uiso 1 1 calc R
H21B H 0.2715 0.5115 0.3203 0.04 Uiso 1 1 calc R
C22 C 0.37808(17) 0.51177(3) 0.2449(5) 0.0322(6) Uani 1 1 d .
H22A H 0.3718 0.5051 0.1046 0.039 Uiso 1 1 calc R
H22B H 0.4219 0.508 0.3213 0.039 Uiso 1 1 calc R
C23 C 0.38543(15) 0.53010(3) 0.1796(5) 0.0264(6) Uani 1 1 d .
H23A H 0.4283 0.5316 0.085 0.032 Uiso 1 1 calc R
H23B H 0.3441 0.5335 0.0875 0.032 Uiso 1 1 calc R
C24 C 0.24799(15) 0.57848(3) -0.3152(5) 0.0316(6) Uani 1 1 d .
H24A H 0.2247 0.5892 -0.3035 0.047 Uiso 1 1 calc R
H24B H 0.2124 0.5697 -0.3114 0.047 Uiso 1 1 calc R
H24C H 0.2743 0.5779 -0.4592 0.047 Uiso 1 1 calc R
C25 C 0.29844(13) 0.57633(3) -0.1170(5) 0.0250(5) Uani 1 1 d .

loop_
_atom_site_aniso_label
_atom_site_aniso_U_11
_atom_site_aniso_U_22
_atom_site_aniso_U_33
_atom_site_aniso_U_23
_atom_site_aniso_U_13
_atom_site_aniso_U_12
Fe 0.02296(18) 0.01752(16) 0.02131(18) -0.00073(15) -0.00297(15) 0.00290(13)
O1 0.0394(12) 0.0383(11) 0.0464(14) 0.0195(10) -0.0151(11) -0.0113(9)
O2 0.0356(11) 0.0441(11) 0.0409(13) 0.0155(11) -0.0127(11) -0.0121(9)
N1 0.0221(10) 0.0173(9) 0.0248(12) 0.0037(9) -0.0063(9) -0.0007(8)
N2 0.0290(12) 0.0167(10) 0.0264(12) 0.0029(9) -0.0084(10) -0.0030(8)
C1 0.0219(12) 0.0153(10) 0.0202(13) -0.0026(9) -0.0015(10) 0.0011(9)
C2 0.0261(14) 0.0169(12) 0.0305(15) -0.0003(10) -0.0034(12) 0.0011(9)
C3 0.0309(15) 0.0207(12) 0.0382(16) -0.0052(12) -0.0114(13) 0.0030(11)
C4 0.0396(14) 0.0259(12) 0.0231(15) -0.0050(12) -0.0089(13) 0.0097(11)
C5 0.0294(13) 0.0237(12) 0.0203(12) -0.0022(10) 0.0017(11) 0.0043(10)
C6 0.0281(13) 0.0269(12) 0.0307(14) -0.0008(13) 0.0035(14) 0.0067(10)
C7 0.0261(12) 0.0237(12) 0.0397(16) -0.0014(13) -0.0063(13) 0.0081(10)
C8 0.0440(17) 0.0240(13) 0.0274(15) 0.0031(12) -0.0036(13) 0.0146(12)
C9 0.0343(14) 0.0166(10) 0.0367(15) 0.0020(13) 0.0068(16) 0.0025(9)
C10 0.0301(13) 0.0240(12) 0.0306(15) -0.0089(12) -0.0053(13) 0.0069(9)
C11 0.0220(10) 0.0171(10) 0.0199(12) -0.0011(11) 0.0027(11) 0.0010(8)
C12 0.0283(12) 0.0153(10) 0.0285(15) 0.0016(11) -0.0070(11) -0.0030(9)
C13 0.0483(17) 0.0218(13) 0.0393(17) 0.0040(12) 0.0147(15) -0.0039(12)
C14 0.074(3) 0.0235(15) 0.046(2) -0.0043(14) 0.0273(19) -0.0044(14)
C15 0.0482(17) 0.0172(12) 0.048(2) 0.0047(12) 0.0072(15) -0.0029(12)
C16 0.0386(17) 0.0229(13) 0.0471(19) -0.0001(13) 0.0088(14) -0.0084(11)
C17 0.0436(15) 0.0214(12) 0.0397(16) -0.0013(13) 0.0136(16) -0.0079(11)
C18 0.0237(12) 0.0156(10) 0.0222(13) 0.0032(10) -0.0030(11) -0.0009(8)
C19 0.0298(13) 0.0221(13) 0.0243(15) 0.0013(11) -0.0002(11) -0.0032(10)
C20 0.0376(15) 0.0239(13) 0.0320(15) 0.0057(13) 0.0041(15) -0.0075(10)
C21 0.0419(15) 0.0190(12) 0.040(2) 0.0053(12) -0.0109(14) -0.0075(10)
C22 0.0493(18) 0.0185(12) 0.0288(15) -0.0033(11) -0.0076(13) 0.0007(11)
C23 0.0363(15) 0.0212(12) 0.0216(14) 0.0002(10) -0.0032(11) 0.0000(10)
C24 0.0329(15) 0.0305(13) 0.0315(16) 0.0008(12) -0.0106(12) 0.0012(11)
C25 0.0263(12) 0.0202(11) 0.0286(14) -0.0043(12) -0.0051(13) 0.0041(9)

loop_
_atom_type_symbol
_atom_type_description
_atom_type_scat_dispersion_real
_atom_type_scat_dispersion_imag
_atom_type_scat_source
C C 0.0033 0.0016 'International Tables Vol C Tables 4.2.6.8 and 6.1.1.4'
H H 0 0 'International Tables Vol C Tables 4.2.6.8 and 6.1.1.4'
Fe Fe 0.3463 0.8444 'International Tables Vol C Tables 4.2.6.8 and 6.1.1.4'
N N 0.0061 0.0033 'International Tables Vol C Tables 4.2.6.8 and 6.1.1.4'
O O 0.0106 0.006 'International Tables Vol C Tables 4.2.6.8 and 6.1.1.4'

loop_
_geom_angle_atom_site_label_1
_geom_angle_atom_site_label_2
_geom_angle_atom_site_label_3
_geom_angle
C3 Fe C7 101.20(11)
C3 Fe C2 40.52(12)
C7 Fe C2 118.67(11)
C3 Fe C4 40.65(12)
C7 Fe C4 117.66(12)
C2 Fe C4 68.15(12)
C3 Fe C8 117.83(12)
C7 Fe C8 40.73(12)
C2 Fe C8 153.98(11)
C4 Fe C8 104.71(12)
C3 Fe C6 118.65(12)
C7 Fe C6 40.22(13)
C2 Fe C6 106.88(11)
C4 Fe C6 153.63(11)
C8 Fe C6 67.84(12)
C3 Fe C9 156.11(13)
C7 Fe C9 68.20(10)
C2 Fe C9 163.33(13)
C4 Fe C9 123.88(13)
C8 Fe C9 40.45(12)
C6 Fe C9 67.75(12)
C3 Fe C10 156.93(12)
C7 Fe C10 68.03(11)
C2 Fe C10 125.42(12)
C4 Fe C10 162.41(12)
C8 Fe C10 68.03(12)
C6 Fe C10 40.27(10)
C9 Fe C10 40.43(14)
C3 Fe C5 68.25(11)
C7 Fe C5 155.54(12)
C2 Fe C5 68.34(11)
C4 Fe C5 40.27(11)
C8 Fe C5 123.25(12)
C6 Fe C5 164.15(11)
C9 Fe C5 112.27(11)
C10 Fe C5 129.34(11)
C3 Fe C1 68.53(10)
C7 Fe C1 157.78(11)
C2 Fe C1 41.02(9)
C4 Fe C1 68.04(10)
C8 Fe C1 161.48(11)
C6 Fe C1 126.21(11)
C9 Fe C1 128.49(10)
C10 Fe C1 113.57(10)
C5 Fe C1 40.44(10)
C11 N1 C18 129.3(2)
C11 N1 H1X 118(2)
C18 N1 H1X 113(2)
C11 N2 C12 127.9(2)
C11 N2 H2X 111(2)
C12 N2 H2X 119.1(19)
C5 C1 C2 106.8(2)
C5 C1 C11 127.4(2)
C2 C1 C11 125.0(2)
C5 C1 Fe 69.47(14)
C2 C1 Fe 68.30(14)
C11 C1 Fe 134.65(17)
C3 C2 C1 108.3(3)
C3 C2 Fe 69.49(15)
C1 C2 Fe 70.69(14)
C3 C2 H2 125.8
C1 C2 H2 125.8
Fe C2 H2 125.6
C2 C3 C4 108.0(2)
C2 C3 Fe 69.99(16)
C4 C3 Fe 69.97(16)
C2 C3 H3 126
C4 C3 H3 126
Fe C3 H3 125.6
C5 C4 C3 108.7(3)
C5 C4 Fe 70.72(16)
C3 C4 Fe 69.38(16)
C5 C4 H4 125.6
C3 C4 H4 125.6
Fe C4 H4 125.8
C4 C5 C1 108.1(2)
C4 C5 Fe 69.01(15)
C1 C5 Fe 70.10(15)
C4 C5 H5 125.9
C1 C5 H5 125.9
Fe C5 H5 126.5
C7 C6 C10 108.6(3)
C7 C6 Fe 69.41(17)
C10 C6 Fe 69.99(16)
C7 C6 H6 125.7
C10 C6 H6 125.7
Fe C6 H6 126.5
C6 C7 C8 107.8(2)
C6 C7 Fe 70.36(14)
C8 C7 Fe 69.76(15)
C6 C7 H7 126.1
C8 C7 H7 126.1
Fe C7 H7 125.4
C9 C8 C7 108.0(3)
C9 C8 Fe 70.13(14)
C7 C8 Fe 69.51(14)
C9 C8 H8 126
C7 C8 H8 126
Fe C8 H8 125.9
C8 C9 C10 107.9(2)
C8 C9 Fe 69.42(14)
C10 C9 Fe 69.89(14)
C8 C9 H9 126
C10 C9 H9 126
Fe C9 H9 126.2
C6 C10 C9 107.7(3)
C6 C10 Fe 69.74(16)
C9 C10 Fe 69.68(16)
C6 C10 H10 126.2
C9 C10 H10 126.2
Fe C10 H10 126
N2 C11 N1 117.0(2)
N2 C11 C1 119.7(2)
N1 C11 C1 123.3(2)
N2 C12 C13 109.8(2)
N2 C12 C17 108.4(2)
C13 C12 C17 111.2(2)
N2 C12 H12 109.1
C13 C12 H12 109.1
C17 C12 H12 109.1
C12 C13 C14 110.3(2)
C12 C13 H13A 109.6
C14 C13 H13A 109.6
C12 C13 H13B 109.6
C14 C13 H13B 109.6
H13A C13 H13B 108.1
C15 C14 C13 111.9(3)
C15 C14 H14A 109.2
C13 C14 H14A 109.2
C15 C14 H14B 109.2
C13 C14 H14B 109.2
H14A C14 H14B 107.9
C14 C15 C16 111.4(2)
C14 C15 H15A 109.4
C16 C15 H15A 109.4
C14 C15 H15B 109.4
C16 C15 H15B 109.4
H15A C15 H15B 108
C15 C16 C17 111.6(2)
C15 C16 H16A 109.3
C17 C16 H16A 109.3
C15 C16 H16B 109.3
C17 C16 H16B 109.3
H16A C16 H16B 108
C12 C17 C16 110.9(3)
C12 C17 H17A 109.5
C16 C17 H17A 109.5
C12 C17 H17B 109.5
C16 C17 H17B 109.5
H17A C17 H17B 108
N1 C18 C19 110.30(19)
N1 C18 C23 109.3(2)
C19 C18 C23 110.9(2)
N1 C18 H18 108.8
C19 C18 H18 108.8
C23 C18 H18 108.8
C18 C19 C20 110.8(2)
C18 C19 H19A 109.5
C20 C19 H19A 109.5
C18 C19 H19B 109.5
C20 C19 H19B 109.5
H19A C19 H19B 108.1
C21 C20 C19 111.6(3)
C21 C20 H20A 109.3
C19 C20 H20A 109.3
C21 C20 H20B 109.3
C19 C20 H20B 109.3
H20A C20 H20B 108
C22 C21 C20 110.7(2)
C22 C21 H21A 109.5
C20 C21 H21A 109.5
C22 C21 H21B 109.5
C20 C21 H21B 109.5
H21A C21 H21B 108.1
C21 C22 C23 111.5(2)
C21 C22 H22A 109.3
C23 C22 H22A 109.3
C21 C22 H22B 109.3
C23 C22 H22B 109.3
H22A C22 H22B 108
C18 C23 C22 111.1(2)
C18 C23 H23A 109.4
C22 C23 H23A 109.4
C18 C23 H23B 109.4
C22 C23 H23B 109.4
H23A C23 H23B 108
C25 C24 H24A 109.5
C25 C24 H24B 109.5
H24A C24 H24B 109.5
C25 C24 H24C 109.5
H24A C24 H24C 109.5
H24B C24 H24C 109.5
O2 C25 O1 124.0(3)
O2 C25 C24 117.7(3)
O1 C25 C24 118.3(2)

loop_
_geom_bond_atom_site_label_1
_geom_bond_atom_site_label_2
_geom_bond_distance
Fe C3 2.039(3)
Fe C7 2.046(2)
Fe C2 2.046(3)
Fe C4 2.047(3)
Fe C8 2.049(3)
Fe C6 2.058(3)
Fe C9 2.058(2)
Fe C10 2.061(3)
Fe C5 2.070(3)
Fe C1 2.078(2)
O1 C25 1.262(3)
O2 C25 1.250(3)
N1 C11 1.323(3)
N1 C18 1.465(3)
N1 H1X 0.87(3)
N2 C11 1.321(3)
N2 C12 1.475(3)
N2 H2X 0.89(4)
C1 C5 1.433(4)
C1 C2 1.445(3)
C1 C11 1.472(4)
C2 C3 1.415(4)
C2 H2 0.95
C3 C4 1.420(4)
C3 H3 0.95
C4 C5 1.417(4)
C4 H4 0.95
C5 H5 0.95
C6 C7 1.411(5)
C6 C10 1.418(4)
C6 H6 0.95
C7 C8 1.425(4)
C7 H7 0.95
C8 C9 1.420(4)
C8 H8 0.95
C9 C10 1.424(5)
C9 H9 0.95
C10 H10 0.95
C12 C13 1.517(4)
C12 C17 1.522(4)
C12 H12 1
C13 C14 1.534(4)
C13 H13A 0.99
C13 H13B 0.99
C14 C15 1.515(4)
C14 H14A 0.99
C14 H14B 0.99
C15 C16 1.519(4)
C15 H15A 0.99
C15 H15B 0.99
C16 C17 1.538(4)
C16 H16A 0.99
C16 H16B 0.99
C17 H17A 0.99
C17 H17B 0.99
C18 C19 1.524(4)
C18 C23 1.530(4)
C18 H18 1
C19 C20 1.528(3)
C19 H19A 0.99
C19 H19B 0.99
C20 C21 1.521(4)
C20 H20A 0.99
C20 H20B 0.99
C21 C22 1.512(4)
C21 H21A 0.99
C21 H21B 0.99
C22 C23 1.540(3)
C22 H22A 0.99
C22 H22B 0.99
C23 H23A 0.99
C23 H23B 0.99
C24 C25 1.513(4)
C24 H24A 0.98
C24 H24B 0.98
C24 H24C 0.98
